data_7005238
loop_
_publ_author_name
'Wu, Da-Yu'
'Huang, Wei'
'Hua, Wei-Jie'
'Song, You'
'Duan, Chun-Ying'
'Li, Shu-Hua'
'Meng, Qing-Jin'

_publ_section_title
;
 Metal complexes formed by metal-assisted solvolysis of
 di-pyridylketone azine: structures and magnetic properties.
;
_journal_issue 18
_journal_name_full 'Dalton transactions (Cambridge, England : 2003)'
_journal_page_first 1838
_journal_page_last 1845
_journal_paper_doi 10.1039/b618286k
_journal_year 2007
_chemical_formula_sum 'C26 H24 Cl3 Cu2 N7 O5'
_chemical_formula_weight 747.95
_chemical_name_systematic
;
?
;
_space_group_IT_number 2
_symmetry_cell_setting triclinic
_symmetry_space_group_name_Hall '-P 1'
_symmetry_space_group_name_H-M 'P -1'
_atom_sites_solution_hydrogens geom
_atom_sites_solution_primary direct
_atom_sites_solution_secondary difmap
_audit_creation_method SHELXL-97
_cell_angle_alpha 64.968(4)
_cell_angle_beta 68.102(4)
_cell_angle_gamma 73.782(4)
_cell_formula_units_Z 2
_cell_length_a 10.544(3)
_cell_length_b 12.379(3)
_cell_length_c 13.988(3)
_cell_measurement_reflns_used 572
_cell_measurement_temperature 293(2)
_cell_measurement_theta_max 23.42
_cell_measurement_theta_min 2.82
_cell_volume 1518.8(7)
_computing_cell_refinement 'Bruker SMART'
_computing_data_collection 'Bruker SMART'
_computing_data_reduction 'Bruker SAINT'
_computing_molecular_graphics 'Bruker SHELXTL'
_computing_publication_material 'Bruker SHELXTL'
_computing_structure_refinement 'Bruker SHELXTL'
_computing_structure_solution 'Bruker SHELXTL'
_diffrn_ambient_temperature 293(2)
_diffrn_measured_fraction_theta_full 0.983
_diffrn_measured_fraction_theta_max 0.983
_diffrn_measurement_device_type 'CCD area detector'
_diffrn_measurement_method 'phi and omega scans'
_diffrn_radiation_monochromator graphite
_diffrn_radiation_source 'fine-focus sealed tube'
_diffrn_radiation_type MoK\a
_diffrn_radiation_wavelength 0.71073
_diffrn_reflns_av_R_equivalents 0.0668
_diffrn_reflns_av_sigmaI/netI 0.0672
_diffrn_reflns_limit_h_max 12
_diffrn_reflns_limit_h_min -12
_diffrn_reflns_limit_k_max 14
_diffrn_reflns_limit_k_min -14
_diffrn_reflns_limit_l_max 10
_diffrn_reflns_limit_l_min -16
_diffrn_reflns_number 7611
_diffrn_reflns_theta_full 25.00
_diffrn_reflns_theta_max 25.00
_diffrn_reflns_theta_min 1.83
_exptl_absorpt_coefficient_mu 1.713
_exptl_absorpt_correction_T_max 0.725
_exptl_absorpt_correction_T_min 0.602
_exptl_absorpt_correction_type multis-scan
_exptl_absorpt_process_details sadabs
_exptl_crystal_colour dark-blue
_exptl_crystal_density_diffrn 1.635
_exptl_crystal_density_method 'not measured'
_exptl_crystal_description block
_exptl_crystal_F_000 756
_exptl_crystal_size_max 0.30
_exptl_crystal_size_mid 0.20
_exptl_crystal_size_min 0.20
_refine_diff_density_max 0.678
_refine_diff_density_min -0.778
_refine_diff_density_rms 0.091
_refine_ls_extinction_method none
_refine_ls_goodness_of_fit_ref 1.010
_refine_ls_hydrogen_treatment constr
_refine_ls_matrix_type full
_refine_ls_number_parameters 437
_refine_ls_number_reflns 5271
_refine_ls_number_restraints 710
_refine_ls_restrained_S_all 1.085
_refine_ls_R_factor_all 0.0699
_refine_ls_R_factor_gt 0.0544
_refine_ls_shift/su_max 0.000
_refine_ls_shift/su_mean 0.000
_refine_ls_structure_factor_coef Fsqd
_refine_ls_weighting_details 'calc w=1/[\s^2^(Fo^2^)+(0.0850P)^2^+0.0000P] where P=(Fo^2^+2Fc^2^)/3'
_refine_ls_weighting_scheme calc
_refine_ls_wR_factor_gt 0.1415
_refine_ls_wR_factor_ref 0.1491
_reflns_number_gt 3924
_reflns_number_total 5271
_reflns_threshold_expression >2sigma(I)
_cod_data_source_file b618286k.txt
_cod_data_source_block a
_cod_depositor_comments
;
The following automatic conversions were performed:
'_symmetry_cell_setting' value 'Triclinic' changed to 'triclinic'
according to '/home/saulius/struct/CIF-dictionaries/cif_core.dic'
dictionary named 'cif_core.dic' version 2.4.1 from 2010-06-29.

Automatic conversion script
Id: cif_fix_enum 1527 2010-12-29 10:47:43Z saulius 
;
_cod_original_cell_volume 1519.0(6)
_cod_original_sg_symbol_H-M 'P-1 '
_cod_database_code 7005238

loop_
_symmetry_equiv_pos_as_xyz
'x, y, z'
'-x, -y, -z'

loop_
_atom_site_label
_atom_site_type_symbol
_atom_site_fract_x
_atom_site_fract_y
_atom_site_fract_z
_atom_site_U_iso_or_equiv
_atom_site_adp_type
_atom_site_occupancy
_atom_site_symmetry_multiplicity
_atom_site_calc_flag
_atom_site_refinement_flags
_atom_site_disorder_assembly
_atom_site_disorder_group
Cu1 Cu 0.29625(8) 0.74052(6) 0.29985(6) 0.0676(3) Uani 1 1 d . . .
Cu2 Cu 0.35252(5) 0.45475(5) 0.13807(4) 0.0424(2) Uani 1 1 d . A .
Cl1 Cl 0.3207(16) 0.8228(7) 0.4015(9) 0.091(2) Uani 0.61(3) 1 d PU A 1
Cl1' Cl 0.397(3) 0.8363(8) 0.3556(18) 0.094(4) Uani 0.39(3) 1 d PU A 2
Cl2 Cl 0.44649(12) 0.36187(11) 0.01488(10) 0.0510(3) Uani 1 1 d . . .
O1 O 0.4677(4) 0.5400(3) 0.3257(3) 0.0595(8) Uani 1 1 d U . .
N1 N 0.2174(5) 0.6050(4) 0.4351(3) 0.0718(12) Uani 1 1 d U A .
N2 N 0.4286(4) 0.3231(3) 0.2551(3) 0.0524(9) Uani 1 1 d U A .
N3 N 0.3125(4) 0.5386(3) 0.2368(3) 0.0423(8) Uani 1 1 d U . .
N4 N 0.2916(4) 0.6577(3) 0.2063(3) 0.0419(8) Uani 1 1 d U A .
N5 N 0.3013(4) 0.8788(3) 0.1595(3) 0.0522(9) Uani 1 1 d U A .
N6 N 0.2272(4) 0.5823(3) 0.0577(3) 0.0422(8) Uani 1 1 d U . .
C1 C 0.1196(8) 0.6224(6) 0.5232(5) 0.096(2) Uani 1 1 d U . .
H1A H 0.0940 0.7004 0.5239 0.115 Uiso 1 1 calc R A .
C2 C 0.0558(8) 0.5347(7) 0.6106(5) 0.102(2) Uani 1 1 d U A .
H2A H -0.0106 0.5521 0.6703 0.123 Uiso 1 1 calc R . .
C3 C 0.0893(8) 0.4202(7) 0.6112(5) 0.099(2) Uani 1 1 d U . .
H3A H 0.0459 0.3580 0.6706 0.119 Uiso 1 1 calc R A .
C4 C 0.1906(6) 0.3985(6) 0.5202(4) 0.0767(16) Uani 1 1 d U A .
H4A H 0.2154 0.3212 0.5180 0.092 Uiso 1 1 calc R . .
C5 C 0.2525(6) 0.4910(5) 0.4351(4) 0.0617(12) Uani 1 1 d U . .
C6 C 0.3668(5) 0.4803(4) 0.3327(4) 0.0480(10) Uani 1 1 d U A .
C7 C 0.4252(5) 0.3511(4) 0.3392(4) 0.0498(10) Uani 1 1 d U . .
C8 C 0.4828(6) 0.2714(4) 0.4199(4) 0.0622(13) Uani 1 1 d U A .
H8A H 0.4816 0.2929 0.4764 0.075 Uiso 1 1 calc R . .
C9 C 0.5430(6) 0.1581(5) 0.4168(5) 0.0715(14) Uani 1 1 d U . .
H9A H 0.5832 0.1030 0.4713 0.086 Uiso 1 1 calc R A .
C10 C 0.5438(7) 0.1271(5) 0.3346(5) 0.0739(15) Uani 1 1 d U A .
H10A H 0.5825 0.0506 0.3323 0.089 Uiso 1 1 calc R . .
C11 C 0.4860(6) 0.2114(5) 0.2553(5) 0.0665(13) Uani 1 1 d U . .
H11A H 0.4864 0.1906 0.1986 0.080 Uiso 1 1 calc R A .
C12 C 0.3266(6) 0.9893(5) 0.1340(5) 0.0625(13) Uani 1 1 d U . .
H12A H 0.3466 1.0053 0.1857 0.075 Uiso 1 1 calc R A .
C13 C 0.3242(6) 1.0797(5) 0.0349(5) 0.0707(14) Uani 1 1 d U A .
H13A H 0.3395 1.1563 0.0205 0.085 Uiso 1 1 calc R . .
C14 C 0.2991(6) 1.0558(5) -0.0415(5) 0.0688(14) Uani 1 1 d U . .
H14A H 0.3006 1.1149 -0.1106 0.083 Uiso 1 1 calc R A .
C15 C 0.2713(5) 0.9428(4) -0.0160(4) 0.0575(12) Uani 1 1 d U A .
H15A H 0.2533 0.9254 -0.0678 0.069 Uiso 1 1 calc R . .
C16 C 0.2701(5) 0.8555(4) 0.0863(4) 0.0462(10) Uani 1 1 d U . .
C17 C 0.2493(4) 0.7306(4) 0.1211(4) 0.0433(10) Uani 1 1 d U A .
C18 C 0.1883(4) 0.6936(4) 0.0618(4) 0.0430(10) Uani 1 1 d U A .
C19 C 0.0871(5) 0.7735(4) 0.0159(4) 0.0530(11) Uani 1 1 d U . .
H19A H 0.0559 0.8477 0.0248 0.064 Uiso 1 1 calc R A .
C20 C 0.0328(5) 0.7425(5) -0.0427(5) 0.0627(13) Uani 1 1 d U A .
H20A H -0.0332 0.7964 -0.0760 0.075 Uiso 1 1 calc R . .
C21 C 0.0772(5) 0.6307(5) -0.0516(4) 0.0593(12) Uani 1 1 d U . .
H21A H 0.0444 0.6086 -0.0930 0.071 Uiso 1 1 calc R A .
C22 C 0.1706(5) 0.5528(4) 0.0016(4) 0.0519(11) Uani 1 1 d U A .
H22A H 0.1965 0.4756 -0.0009 0.062 Uiso 1 1 calc R . .
C23 C 0.5978(7) 0.5279(6) 0.2515(5) 0.0794(16) Uani 1 1 d U . .
H23A H 0.5878 0.5341 0.1831 0.095 Uiso 1 1 calc R . .
H23B H 0.6480 0.4491 0.2817 0.095 Uiso 1 1 calc R . .
C24 C 0.6745(10) 0.6196(8) 0.2294(8) 0.138(3) Uani 1 1 d U . .
H24A H 0.7666 0.6053 0.1836 0.207 Uiso 1 1 calc R . .
H24B H 0.6782 0.6175 0.2977 0.207 Uiso 1 1 calc R . .
H24C H 0.6299 0.6972 0.1922 0.207 Uiso 1 1 calc R . .
C25 C 0.1049(11) 0.1044(8) 0.3848(8) 0.149(3) Uani 1 1 d U . .
H25A H 0.0187 0.0791 0.4010 0.224 Uiso 1 1 calc R . .
H25B H 0.1070 0.1168 0.4474 0.224 Uiso 1 1 calc R . .
H25C H 0.1796 0.0434 0.3686 0.224 Uiso 1 1 calc R . .
C26 C 0.1187(8) 0.2129(7) 0.2928(6) 0.094(2) Uani 1 1 d U . .
N7 N 0.1343(7) 0.2985(6) 0.2256(5) 0.1040(19) Uani 1 1 d U . .
Cl3 Cl -0.0890(2) 0.92098(18) 0.29358(16) 0.1035(7) Uani 1 1 d DU . .
O11 O -0.2200(9) 0.8944(11) 0.3555(11) 0.141(4) Uani 0.557(8) 1 d PDU B 1
O12 O -0.0839(13) 1.0399(8) 0.2947(11) 0.146(4) Uani 0.557(8) 1 d PDU B 1
O13 O -0.0488(12) 0.9404(11) 0.1818(6) 0.131(3) Uani 0.557(8) 1 d PDU B 1
O14 O 0.0155(11) 0.8473(10) 0.3451(9) 0.112(3) Uani 0.557(8) 1 d PDU B 1
O11' O -0.1831(12) 0.9227(12) 0.3971(8) 0.110(3) Uani 0.443(8) 1 d PDU B 2
O12' O -0.0415(16) 1.0205(11) 0.2114(12) 0.155(4) Uani 0.443(8) 1 d PDU B 2
O13' O -0.1771(15) 0.8782(12) 0.2593(12) 0.139(4) Uani 0.443(8) 1 d PDU B 2
O14' O 0.0117(14) 0.8157(11) 0.3173(13) 0.119(4) Uani 0.443(8) 1 d PDU B 2

loop_
_atom_site_aniso_label
_atom_site_aniso_U_11
_atom_site_aniso_U_22
_atom_site_aniso_U_33
_atom_site_aniso_U_23
_atom_site_aniso_U_13
_atom_site_aniso_U_12
Cu1 0.1034(6) 0.0470(4) 0.0726(5) -0.0323(3) -0.0541(4) 0.0162(4)
Cu2 0.0463(3) 0.0394(3) 0.0453(3) -0.0204(2) -0.0197(3) 0.0051(2)
Cl1 0.141(6) 0.071(2) 0.093(4) -0.043(3) -0.068(4) 0.005(3)
Cl1' 0.159(11) 0.061(3) 0.106(8) -0.034(4) -0.093(8) 0.002(4)
Cl2 0.0545(7) 0.0506(7) 0.0550(7) -0.0298(6) -0.0122(5) -0.0058(5)
O1 0.070(2) 0.0523(19) 0.066(2) -0.0272(16) -0.0306(17) 0.0027(16)
N1 0.098(3) 0.063(2) 0.047(2) -0.0272(19) -0.031(2) 0.023(2)
N2 0.061(2) 0.040(2) 0.061(2) -0.0214(17) -0.0313(18) 0.0104(17)
N3 0.0513(19) 0.0357(18) 0.0410(18) -0.0171(14) -0.0186(15) 0.0047(15)
N4 0.0445(19) 0.0372(18) 0.0448(19) -0.0185(15) -0.0162(16) 0.0033(15)
N5 0.057(2) 0.040(2) 0.071(2) -0.0245(18) -0.0302(19) 0.0002(17)
N6 0.0438(18) 0.0390(19) 0.047(2) -0.0152(16) -0.0187(16) -0.0040(15)
C1 0.118(4) 0.084(4) 0.061(3) -0.035(3) -0.027(3) 0.037(3)
C2 0.117(4) 0.101(4) 0.054(3) -0.031(3) -0.015(3) 0.029(4)
C3 0.109(4) 0.099(4) 0.053(3) -0.017(3) -0.019(3) 0.015(3)
C4 0.092(4) 0.074(3) 0.047(3) -0.020(2) -0.022(3) 0.011(3)
C5 0.079(3) 0.060(3) 0.044(2) -0.024(2) -0.029(2) 0.017(2)
C6 0.058(2) 0.044(2) 0.047(2) -0.0213(18) -0.0240(19) 0.0058(19)
C7 0.059(2) 0.043(2) 0.053(2) -0.0219(19) -0.026(2) 0.0051(19)
C8 0.080(3) 0.048(3) 0.063(3) -0.020(2) -0.037(2) 0.009(2)
C9 0.092(3) 0.048(3) 0.073(3) -0.016(2) -0.048(3) 0.016(2)
C10 0.096(3) 0.049(3) 0.080(3) -0.027(2) -0.048(3) 0.022(3)
C11 0.091(3) 0.050(3) 0.070(3) -0.033(2) -0.041(3) 0.016(2)
C12 0.067(3) 0.050(3) 0.084(3) -0.033(2) -0.031(3) -0.004(2)
C13 0.074(3) 0.045(3) 0.099(4) -0.026(3) -0.031(3) -0.008(2)
C14 0.075(3) 0.045(3) 0.079(3) -0.015(2) -0.025(3) -0.005(2)
C15 0.067(3) 0.038(2) 0.070(3) -0.019(2) -0.027(2) -0.002(2)
C16 0.045(2) 0.038(2) 0.060(2) -0.0218(19) -0.0212(19) 0.0034(18)
C17 0.043(2) 0.039(2) 0.049(2) -0.0171(17) -0.0177(18) 0.0022(17)
C18 0.042(2) 0.039(2) 0.046(2) -0.0118(18) -0.0153(18) -0.0050(17)
C19 0.054(2) 0.041(2) 0.062(3) -0.012(2) -0.027(2) 0.000(2)
C20 0.058(3) 0.055(3) 0.076(3) -0.011(2) -0.040(2) -0.001(2)
C21 0.065(3) 0.057(3) 0.067(3) -0.015(2) -0.037(2) -0.012(2)
C22 0.055(2) 0.046(2) 0.064(3) -0.018(2) -0.027(2) -0.010(2)
C23 0.078(4) 0.082(4) 0.081(4) -0.025(3) -0.028(3) -0.015(3)
C24 0.130(7) 0.123(7) 0.178(8) -0.063(6) -0.027(6) -0.056(6)
C25 0.160(5) 0.120(5) 0.133(5) -0.043(4) -0.017(4) -0.009(4)
C26 0.116(5) 0.072(4) 0.066(4) -0.023(4) -0.001(4) -0.009(4)
N7 0.094(4) 0.101(5) 0.090(4) -0.024(4) -0.011(3) -0.013(4)
Cl3 0.0892(12) 0.0860(12) 0.0836(12) -0.0104(9) -0.0187(10) 0.0219(10)
O11 0.121(5) 0.125(5) 0.140(5) -0.033(4) -0.028(4) 0.000(4)
O12 0.158(5) 0.129(5) 0.137(5) -0.050(4) -0.035(4) -0.010(4)
O13 0.152(6) 0.151(7) 0.093(5) -0.047(5) -0.061(5) 0.014(6)
O14 0.105(5) 0.122(6) 0.094(5) -0.033(5) -0.050(4) 0.023(5)
O11' 0.115(6) 0.120(6) 0.102(6) -0.064(5) -0.034(5) 0.014(6)
O12' 0.156(5) 0.140(5) 0.141(5) -0.037(4) -0.035(4) -0.013(4)
O13' 0.152(7) 0.149(8) 0.124(7) -0.035(6) -0.078(6) -0.007(7)
O14' 0.109(5) 0.115(5) 0.115(5) -0.033(4) -0.038(4) 0.005(4)

loop_
_atom_type_symbol
_atom_type_description
_atom_type_scat_dispersion_real
_atom_type_scat_dispersion_imag
_atom_type_scat_source
C C 0.0033 0.0016 'International Tables Vol C Tables 4.2.6.8 and 6.1.1.4'
H H 0.0000 0.0000 'International Tables Vol C Tables 4.2.6.8 and 6.1.1.4'
N N 0.0061 0.0033 'International Tables Vol C Tables 4.2.6.8 and 6.1.1.4'
O O 0.0106 0.0060 'International Tables Vol C Tables 4.2.6.8 and 6.1.1.4'
Cl Cl 0.1484 0.1585 'International Tables Vol C Tables 4.2.6.8 and 6.1.1.4'
Cu Cu 0.3201 1.2651 'International Tables Vol C Tables 4.2.6.8 and 6.1.1.4'

loop_
_geom_angle_atom_site_label_1
_geom_angle_atom_site_label_2
_geom_angle_atom_site_label_3
_geom_angle
_geom_angle_site_symmetry_1
_geom_angle_site_symmetry_3
_geom_angle_publ_flag
N5 Cu1 N4 79.98(15) . . ?
N5 Cu1 N1 156.90(19) . . ?
N4 Cu1 N1 89.65(17) . . ?
N5 Cu1 Cl1 101.6(3) . . ?
N4 Cu1 Cl1 174.7(3) . . ?
N1 Cu1 Cl1 90.5(4) . . ?
N5 Cu1 Cl1' 91.3(4) . . ?
N4 Cu1 Cl1' 154.9(8) . . ?
N1 Cu1 Cl1' 106.0(5) . . ?
Cl1 Cu1 Cl1' 21.1(3) . . ?
N3 Cu2 N6 90.02(14) . . ?
N3 Cu2 N2 81.32(15) . . ?
N6 Cu2 N2 163.43(16) . . ?
N3 Cu2 Cl2 167.60(12) . . ?
N6 Cu2 Cl2 96.39(11) . . ?
N2 Cu2 Cl2 94.86(12) . . ?
C23 O1 C6 117.5(4) . . ?
C1 N1 C5 117.0(6) . . ?
C1 N1 Cu1 122.9(4) . . ?
C5 N1 Cu1 119.7(4) . . ?
C11 N2 C7 117.9(4) . . ?
C11 N2 Cu2 125.8(3) . . ?
C7 N2 Cu2 116.2(3) . . ?
N4 N3 C6 111.5(3) . . ?
N4 N3 Cu2 124.0(3) . . ?
C6 N3 Cu2 118.8(3) . . ?
C17 N4 N3 123.7(4) . . ?
C17 N4 Cu1 113.4(3) . . ?
N3 N4 Cu1 122.4(3) . . ?
C12 N5 C16 119.1(4) . . ?
C12 N5 Cu1 127.3(4) . . ?
C16 N5 Cu1 113.5(3) . . ?
C18 N6 C22 118.0(4) . . ?
C18 N6 Cu2 124.0(3) . . ?
C22 N6 Cu2 117.9(3) . . ?
N1 C1 C2 124.2(7) . . ?
N1 C1 H1A 117.9 . . ?
C2 C1 H1A 117.9 . . ?
C1 C2 C3 119.3(6) . . ?
C1 C2 H2A 120.4 . . ?
C3 C2 H2A 120.4 . . ?
C2 C3 C4 118.2(7) . . ?
C2 C3 H3A 120.9 . . ?
C4 C3 H3A 120.9 . . ?
C5 C4 C3 119.6(6) . . ?
C5 C4 H4A 120.2 . . ?
C3 C4 H4A 120.2 . . ?
C4 C5 N1 121.7(5) . . ?
C4 C5 C6 125.4(5) . . ?
N1 C5 C6 112.9(5) . . ?
O1 C6 N3 112.9(4) . . ?
O1 C6 C5 102.9(4) . . ?
N3 C6 C5 109.4(4) . . ?
O1 C6 C7 111.2(4) . . ?
N3 C6 C7 106.6(4) . . ?
C5 C6 C7 114.0(4) . . ?
N2 C7 C8 121.5(4) . . ?
N2 C7 C6 116.3(4) . . ?
C8 C7 C6 121.8(4) . . ?
C7 C8 C9 119.1(5) . . ?
C7 C8 H8A 120.4 . . ?
C9 C8 H8A 120.4 . . ?
C10 C9 C8 120.1(5) . . ?
C10 C9 H9A 119.9 . . ?
C8 C9 H9A 119.9 . . ?
C9 C10 C11 118.1(5) . . ?
C9 C10 H10A 120.9 . . ?
C11 C10 H10A 120.9 . . ?
N2 C11 C10 123.1(5) . . ?
N2 C11 H11A 118.4 . . ?
C10 C11 H11A 118.4 . . ?
N5 C12 C13 122.6(5) . . ?
N5 C12 H12A 118.7 . . ?
C13 C12 H12A 118.7 . . ?
C14 C13 C12 118.9(5) . . ?
C14 C13 H13A 120.6 . . ?
C12 C13 H13A 120.6 . . ?
C13 C14 C15 119.2(5) . . ?
C13 C14 H14A 120.4 . . ?
C15 C14 H14A 120.4 . . ?
C14 C15 C16 120.1(5) . . ?
C14 C15 H15A 120.0 . . ?
C16 C15 H15A 120.0 . . ?
N5 C16 C15 120.1(4) . . ?
N5 C16 C17 114.5(4) . . ?
C15 C16 C17 125.1(4) . . ?
N4 C17 C16 113.3(4) . . ?
N4 C17 C18 124.7(4) . . ?
C16 C17 C18 122.0(4) . . ?
N6 C18 C19 121.3(4) . . ?
N6 C18 C17 119.9(4) . . ?
C19 C18 C17 118.8(4) . . ?
C20 C19 C18 119.6(5) . . ?
C20 C19 H19A 120.2 . . ?
C18 C19 H19A 120.2 . . ?
C19 C20 C21 119.1(4) . . ?
C19 C20 H20A 120.4 . . ?
C21 C20 H20A 120.4 . . ?
C22 C21 C20 118.5(5) . . ?
C22 C21 H21A 120.8 . . ?
C20 C21 H21A 120.8 . . ?
N6 C22 C21 123.3(5) . . ?
N6 C22 H22A 118.4 . . ?
C21 C22 H22A 118.4 . . ?
O1 C23 C24 110.8(6) . . ?
O1 C23 H23A 109.5 . . ?
C24 C23 H23A 109.5 . . ?
O1 C23 H23B 109.5 . . ?
C24 C23 H23B 109.5 . . ?
H23A C23 H23B 108.1 . . ?
C23 C24 H24A 109.5 . . ?
C23 C24 H24B 109.5 . . ?
H24A C24 H24B 109.5 . . ?
C23 C24 H24C 109.5 . . ?
H24A C24 H24C 109.5 . . ?
H24B C24 H24C 109.5 . . ?
C26 C25 H25A 109.5 . . ?
C26 C25 H25B 109.5 . . ?
H25A C25 H25B 109.5 . . ?
C26 C25 H25C 109.5 . . ?
H25A C25 H25C 109.5 . . ?
H25B C25 H25C 109.5 . . ?
N7 C26 C25 174.7(11) . . ?
O12' Cl3 O11 132.5(9) . . ?
O12' Cl3 O13 54.6(8) . . ?
O11 Cl3 O13 118.3(8) . . ?
O12' Cl3 O11' 122.7(9) . . ?
O11 Cl3 O11' 42.5(6) . . ?
O13 Cl3 O11' 155.9(7) . . ?
O12' Cl3 O14 110.4(9) . . ?
O11 Cl3 O14 114.0(7) . . ?
O13 Cl3 O14 112.7(6) . . ?
O11' Cl3 O14 91.0(7) . . ?
O12' Cl3 O14' 116.5(9) . . ?
O11 Cl3 O14' 110.7(9) . . ?
O13 Cl3 O14' 93.9(8) . . ?
O11' Cl3 O14' 106.4(7) . . ?
O14 Cl3 O14' 27.3(8) . . ?
O12' Cl3 O13' 108.8(9) . . ?
O11 Cl3 O13' 55.5(7) . . ?
O13 Cl3 O13' 65.0(7) . . ?
O11' Cl3 O13' 98.0(7) . . ?
O14 Cl3 O13' 125.7(7) . . ?
O14' Cl3 O13' 100.5(8) . . ?
O12' Cl3 O12 49.0(8) . . ?
O11 Cl3 O12 106.1(7) . . ?
O13 Cl3 O12 103.1(7) . . ?
O11' Cl3 O12 75.9(7) . . ?
O14 Cl3 O12 99.9(7) . . ?
O14' Cl3 O12 124.9(8) . . ?
O13' Cl3 O12 134.2(7) . . ?

loop_
_geom_bond_atom_site_label_1
_geom_bond_atom_site_label_2
_geom_bond_distance
_geom_bond_site_symmetry_2
_geom_bond_publ_flag
Cu1 N5 1.979(4) . ?
Cu1 N4 1.993(4) . ?
Cu1 N1 2.001(5) . ?
Cu1 Cl1 2.184(5) . ?
Cu1 Cl1' 2.288(10) . ?
Cu2 N3 1.922(4) . ?
Cu2 N6 1.986(3) . ?
Cu2 N2 1.992(4) . ?
Cu2 Cl2 2.2450(13) . ?
O1 C23 1.392(7) . ?
O1 C6 1.410(6) . ?
N1 C1 1.334(7) . ?
N1 C5 1.356(7) . ?
N2 C11 1.346(6) . ?
N2 C7 1.346(6) . ?
N3 N4 1.328(5) . ?
N3 C6 1.473(5) . ?
N4 C17 1.303(5) . ?
N5 C12 1.338(6) . ?
N5 C16 1.339(6) . ?
N6 C18 1.343(5) . ?
N6 C22 1.348(5) . ?
C1 C2 1.341(10) . ?
C1 H1A 0.9300 . ?
C2 C3 1.360(10) . ?
C2 H2A 0.9300 . ?
C3 C4 1.395(8) . ?
C3 H3A 0.9300 . ?
C4 C5 1.355(8) . ?
C4 H4A 0.9300 . ?
C5 C6 1.519(7) . ?
C6 C7 1.520(6) . ?
C7 C8 1.361(6) . ?
C8 C9 1.380(7) . ?
C8 H8A 0.9300 . ?
C9 C10 1.354(7) . ?
C9 H9A 0.9300 . ?
C10 C11 1.364(7) . ?
C10 H10A 0.9300 . ?
C11 H11A 0.9300 . ?
C12 C13 1.368(8) . ?
C12 H12A 0.9300 . ?
C13 C14 1.350(8) . ?
C13 H13A 0.9300 . ?
C14 C15 1.378(7) . ?
C14 H14A 0.9300 . ?
C15 C16 1.379(7) . ?
C15 H15A 0.9300 . ?
C16 C17 1.467(6) . ?
C17 C18 1.482(6) . ?
C18 C19 1.383(6) . ?
C19 C20 1.375(7) . ?
C19 H19A 0.9300 . ?
C20 C21 1.375(7) . ?
C20 H20A 0.9300 . ?
C21 C22 1.364(6) . ?
C21 H21A 0.9300 . ?
C22 H22A 0.9300 . ?
C23 C24 1.438(9) . ?
C23 H23A 0.9700 . ?
C23 H23B 0.9700 . ?
C24 H24A 0.9600 . ?
C24 H24B 0.9600 . ?
C24 H24C 0.9600 . ?
C25 C26 1.410(10) . ?
C25 H25A 0.9600 . ?
C25 H25B 0.9600 . ?
C25 H25C 0.9600 . ?
C26 N7 1.083(8) . ?
Cl3 O12' 1.344(8) . ?
Cl3 O11 1.374(8) . ?
Cl3 O13 1.388(7) . ?
Cl3 O11' 1.423(8) . ?
Cl3 O14 1.429(7) . ?
Cl3 O14' 1.435(8) . ?
Cl3 O13' 1.482(8) . ?
Cl3 O12 1.496(8) . ?
